data_7705288
loop_
_publ_author_name
'Qu, Di'
'Liu, Xiaoting'
'Duan, Fengxue'
'Xue, Rong'
'Li, Bao'
'Wu, Lixin'

_publ_section_title
;
 {VMo<sub>9</sub>O<sub>31</sub>[RC(CH<sub>2</sub>O)<sub>3</sub>]}<sup>6-</sup>:
 the first class of triol ligand covalently-decorated Keggin-type
 polyoxomolybdates.
;
_journal_issue 37
_journal_name_full 'Dalton transactions (Cambridge, England : 2003)'
_journal_page_first 12950
_journal_page_last 12954
_journal_paper_doi 10.1039/d0dt02506b
_journal_volume 49
_journal_year 2020
_chemical_formula_moiety 'C5 H9 Mo9 O34 V, 9(H2 O), 6(N H4)'
_chemical_formula_sum 'C5 H51 Mo9 N6 O43 V'
_chemical_formula_weight 1797.92
_space_group_crystal_system orthorhombic
_space_group_IT_number 36
_space_group_name_Hall 'C 2c -2'
_space_group_name_H-M_alt 'C m c 21'
_atom_sites_solution_hydrogens mixed
_audit_creation_method SHELXL-2014/7
_audit_update_record
;
2020-08-06 deposited with the CCDC.	2020-08-27 downloaded from the CCDC.
;
_cell_angle_alpha 90
_cell_angle_beta 90
_cell_angle_gamma 90
_cell_formula_units_Z 4
_cell_length_a 13.858(5)
_cell_length_b 15.952(4)
_cell_length_c 20.649(5)
_cell_measurement_reflns_used 9721
_cell_measurement_temperature 293(2)
_cell_measurement_theta_max 27.48
_cell_measurement_theta_min 2.77
_cell_volume 4565(2)
_computing_cell_refinement 'Bruker D8 Venture'
_computing_data_collection 'Bruker D8 Venture'
_computing_data_reduction 'Bruker D8 Venture'
_computing_molecular_graphics 'Bruker SHELXTL'
_computing_publication_material 'Bruker SHELXTL'
_computing_structure_refinement 'SHELXL-2014/7 (Sheldrick, 2014)'
_computing_structure_solution 'SHELXS-2014/7 (Sheldrick, 2014)'
_diffrn_ambient_temperature 293(2)
_diffrn_measured_fraction_theta_full 0.995
_diffrn_measured_fraction_theta_max 0.995
_diffrn_measurement_device_type 'D8 VENTURE PHOTON II'
_diffrn_measurement_method 'phi and omega scans'
_diffrn_radiation_type MoK\a
_diffrn_radiation_wavelength 0.71073
_diffrn_reflns_av_R_equivalents 0.0234
_diffrn_reflns_av_unetI/netI 0.0176
_diffrn_reflns_Laue_measured_fraction_full 0.995
_diffrn_reflns_Laue_measured_fraction_max 0.995
_diffrn_reflns_limit_h_max 18
_diffrn_reflns_limit_h_min -18
_diffrn_reflns_limit_k_max 20
_diffrn_reflns_limit_k_min -20
_diffrn_reflns_limit_l_max 26
_diffrn_reflns_limit_l_min -26
_diffrn_reflns_number 28379
_diffrn_reflns_point_group_measured_fraction_full 0.996
_diffrn_reflns_point_group_measured_fraction_max 0.996
_diffrn_reflns_theta_full 25.242
_diffrn_reflns_theta_max 27.518
_diffrn_reflns_theta_min 2.772
_diffrn_source 'fine-focus sealed tube'
_exptl_absorpt_coefficient_mu 2.699
_exptl_absorpt_correction_T_max 0.774
_exptl_absorpt_correction_T_min 0.720
_exptl_absorpt_correction_type multi-scan
_exptl_absorpt_process_details 'SADABS; Bruker, 2014'
_exptl_crystal_colour yellow
_exptl_crystal_density_diffrn 2.616
_exptl_crystal_description block
_exptl_crystal_F_000 3472
_exptl_crystal_size_max 0.130
_exptl_crystal_size_mid 0.120
_exptl_crystal_size_min 0.100
_refine_diff_density_max 1.005
_refine_diff_density_min -0.497
_refine_diff_density_rms 0.094
_refine_ls_abs_structure_details
;
 Refined as an inversion twin.
;
_refine_ls_abs_structure_Flack 0.17(4)
_refine_ls_extinction_coef 0.00059(4)
_refine_ls_extinction_expression Fc^*^=kFc[1+0.001xFc^2^\l^3^/sin(2\q)]^-1/4^
_refine_ls_extinction_method 'SHELXL-2014/7 (Sheldrick 2014'
_refine_ls_goodness_of_fit_ref 1.141
_refine_ls_hydrogen_treatment constr
_refine_ls_matrix_type full
_refine_ls_number_parameters 313
_refine_ls_number_reflns 5411
_refine_ls_number_restraints 1
_refine_ls_restrained_S_all 1.141
_refine_ls_R_factor_all 0.0170
_refine_ls_R_factor_gt 0.0168
_refine_ls_shift/su_max 0.009
_refine_ls_shift/su_mean 0.000
_refine_ls_structure_factor_coef Fsqd
_refine_ls_weighting_details 'w=1/[\s^2^(Fo^2^)+(0.0274P)^2^+5.7710P] where P=(Fo^2^+2Fc^2^)/3'
_refine_ls_weighting_scheme calc
_refine_ls_wR_factor_gt 0.0488
_refine_ls_wR_factor_ref 0.0489
_reflns_Friedel_coverage 0.947
_reflns_Friedel_fraction_full 0.998
_reflns_Friedel_fraction_max 0.997
_reflns_number_gt 5378
_reflns_number_total 5411
_reflns_threshold_expression 'I > 2\s(I)'
_cod_data_source_file d0dt02506b2.cif
_cod_data_source_block mo_LXT0704_5_0m
_cod_depositor_comments 'Adding full bibliography for 7705288--7705290.cif.'
_cod_database_code 7705288
_shelx_shelxl_version_number 2014/7
_shelx_space_group_comment
;
The symmetry employed for this shelxl refinement is uniquely defined
by the following loop, which should always be used as a source of
symmetry information in preference to the above space-group names.
They are only intended as comments.
;
_shelx_estimated_absorpt_t_min 0.720
_shelx_estimated_absorpt_t_max 0.774

loop_
_space_group_symop_operation_xyz
'x, y, z'
'-x, -y, z+1/2'
'-x, y, z'
'x, -y, z+1/2'
'x+1/2, y+1/2, z'
'-x+1/2, -y+1/2, z+1/2'
'-x+1/2, y+1/2, z'
'x+1/2, -y+1/2, z+1/2'

loop_
_atom_site_label
_atom_site_type_symbol
_atom_site_fract_x
_atom_site_fract_y
_atom_site_fract_z
_atom_site_U_iso_or_equiv
_atom_site_adp_type
_atom_site_occupancy
_atom_site_site_symmetry_order
_atom_site_calc_flag
_atom_site_refinement_flags_posn
_atom_site_refinement_flags_adp
_atom_site_refinement_flags_occupancy
_atom_site_disorder_assembly
_atom_site_disorder_group
C1 C 0.5000 0.3955(4) 0.6257(3) 0.0213(12) Uani 1 2 d S T P . .
H1A H 0.4435 0.3903 0.6531 0.026 Uiso 0.5 1 calc R U P . .
H1B H 0.5565 0.3903 0.6531 0.026 Uiso 0.5 1 calc R U P . .
C2 C 0.5907(3) 0.3271(3) 0.5347(2) 0.0231(9) Uani 1 1 d . . . . .
H2A H 0.6469 0.3222 0.5625 0.028 Uiso 1 1 calc R U . . .
H2B H 0.5907 0.2796 0.5054 0.028 Uiso 1 1 calc R U . . .
C3 C 0.5000 0.3238(4) 0.5764(3) 0.0206(12) Uani 1 2 d S T P . .
C4 C 0.5000 0.2417(4) 0.6130(4) 0.0345(17) Uani 1 2 d S T P . .
H4A H 0.4563 0.2453 0.6490 0.052 Uiso 0.5 1 calc R U P . .
H4B H 0.5639 0.2302 0.6287 0.052 Uiso 0.5 1 calc R U P . .
H4C H 0.4799 0.1973 0.5846 0.052 Uiso 0.5 1 calc R U P . .
Mo1 Mo 0.62102(3) 0.75614(2) 0.56112(2) 0.02067(10) Uani 1 1 d . . . . .
Mo2 Mo 0.75820(3) 0.65159(2) 0.42426(2) 0.02189(9) Uani 1 1 d . . . . .
Mo3 Mo 0.63669(3) 0.56352(3) 0.30120(2) 0.02341(10) Uani 1 1 d . . . . .
Mo4 Mo 0.62823(2) 0.51796(2) 0.54827(2) 0.01641(9) Uani 1 1 d . . . . .
Mo5 Mo 0.5000 0.42198(3) 0.41774(3) 0.01795(11) Uani 1 2 d S T P . .
N1 N 1.0000 0.8849(5) 0.2078(3) 0.0367(15) Uani 1 2 d S T P . .
H1C H 1.0301 0.8772 0.1702 0.044 Uiso 0.5 1 d R U P . .
H1D H 0.9794 0.9376 0.2104 0.044 Uiso 0.5 1 d R U P . .
H1E H 1.0415 0.8743 0.2409 0.044 Uiso 0.5 1 d R U P . .
H1F H 0.9487 0.8494 0.2105 0.044 Uiso 0.5 1 d R U P . .
N2 N 0.5000 0.1628(6) 0.3367(5) 0.067(3) Uani 1 2 d S T P . .
H2C H 0.5524 0.1342 0.3481 0.081 Uiso 0.5 1 d R U P . .
H2D H 0.4476 0.1342 0.3481 0.081 Uiso 0.5 1 d R U P . .
H2E H 0.5000 0.2134 0.3569 0.081 Uiso 1 2 d R U P . .
H2F H 0.5000 0.1706 0.2930 0.081 Uiso 1 2 d R U P . .
N3 N 0.7144(4) 0.8991(3) 0.4102(3) 0.0445(13) Uani 1 1 d . . . . .
H3A H 0.6774 0.8832 0.3772 0.053 Uiso 1 1 d R U . . .
H3B H 0.7242 0.9542 0.4082 0.053 Uiso 1 1 d R U . . .
H3C H 0.7707 0.8725 0.4082 0.053 Uiso 1 1 d R U . . .
H3D H 0.6845 0.8863 0.4482 0.053 Uiso 1 1 d R U . . .
O24 O 0.5996(3) 0.0336(3) 0.5693(3) 0.0526(11) Uani 1 1 d . . . . .
H24A H 0.6079 0.0621 0.5351 0.079 Uiso 1 1 d R U . . .
H24B H 0.6019 -0.0178 0.5588 0.079 Uiso 1 1 d R U . . .
O1 O 0.5000 0.7576(3) 0.6073(2) 0.0220(9) Uani 1 2 d S T P . .
O2 O 0.6998(3) 0.7618(2) 0.62501(18) 0.0323(8) Uani 1 1 d . . . . .
O3 O 0.6164(3) 0.8575(2) 0.5326(2) 0.0334(9) Uani 1 1 d . . . . .
O4 O 0.7009(2) 0.7122(2) 0.49424(16) 0.0245(7) Uani 1 1 d . . . . .
O5 O 0.5000 0.7207(3) 0.4895(2) 0.0207(9) Uani 1 2 d S T P . .
O6 O 0.6087(2) 0.6193(2) 0.58102(15) 0.0224(6) Uani 1 1 d . . . . .
O7 O 0.8723(2) 0.6301(3) 0.4525(2) 0.0345(8) Uani 1 1 d . . . . .
O8 O 0.7761(3) 0.7361(2) 0.37461(18) 0.0344(8) Uani 1 1 d . . . . .
O9 O 0.7507(2) 0.5677(2) 0.35668(16) 0.0250(7) Uani 1 1 d . . . . .
O10 O 0.7054(2) 0.5467(2) 0.48343(15) 0.0231(6) Uani 1 1 d . . . . .
O11 O 0.6591(3) 0.6542(2) 0.25961(19) 0.0360(8) Uani 1 1 d . . . . .
O12 O 0.6737(3) 0.4867(2) 0.24972(18) 0.0353(8) Uani 1 1 d . . . . .
O13 O 0.5000 0.5588(3) 0.2899(2) 0.0279(10) Uani 1 2 d S T P . .
O14 O 0.7018(2) 0.4684(2) 0.60222(16) 0.0253(7) Uani 1 1 d . . . . .
O15 O 0.5000 0.5435(3) 0.47947(19) 0.0160(8) Uani 1 2 d S T P . .
O16 O 0.5000 0.4776(2) 0.5962(2) 0.0177(8) Uani 1 2 d S T P . .
O17 O 0.5982(2) 0.40412(18) 0.49713(15) 0.0182(6) Uani 1 1 d . . . . .
O18 O 0.4003(2) 0.64503(19) 0.38939(15) 0.0214(6) Uani 1 1 d . . . . .
O19 O 0.4029(2) 0.4659(2) 0.37360(15) 0.0239(6) Uani 1 1 d . . . . .
O20 O 0.5000 0.3182(3) 0.3988(2) 0.0295(10) Uani 1 2 d S T P . .
O21 O 0.8632(5) 0.7650(5) 0.2569(3) 0.083(2) Uani 1 1 d . . . . .
H21A H 0.8091 0.7465 0.2438 0.125 Uiso 1 1 d R U . . .
H21B H 0.8709 0.8107 0.2364 0.125 Uiso 1 1 d R U . . .
O22 O 0.5000 0.9368(16) 0.4221(11) 0.235(12) Uani 1 2 d S T P . .
H22A H 0.4499 0.9070 0.4165 0.352 Uiso 0.5 1 d R U P . .
H22B H 0.5227 0.9204 0.4582 0.352 Uiso 0.5 1 d R U P . .
O23 O 0.8974(4) 0.6761(3) 0.7906(3) 0.0675(15) Uani 1 1 d . . . . .
H23A H 0.8584 0.7041 0.7995 0.101 Uiso 1 1 d R U . . .
H23B H 0.9122 0.7166 0.7904 0.101 Uiso 1 1 d R U . . .
N4 N 0.8011(4) 0.6173(3) 0.6771(3) 0.0392(11) Uani 1 1 d . . . . .
H4D H 0.8231 0.5859 0.6447 0.047 Uiso 1 1 d R U . . .
H4E H 0.8504 0.6345 0.7013 0.047 Uiso 1 1 d R U . . .
H4F H 0.7608 0.5872 0.7013 0.047 Uiso 1 1 d R U . . .
H4G H 0.7694 0.6626 0.6608 0.047 Uiso 1 1 d R U . . .
O25 O 0.6301(10) 0.9197(7) 0.6971(6) 0.179(6) Uani 1 1 d . . . . .
H25A H 0.6917 0.8980 0.7159 0.268 Uiso 1 1 d R U . . .
H25B H 0.6297 0.8840 0.6665 0.268 Uiso 1 1 d R U . . .
V1 V 0.5000 0.64084(6) 0.43606(5) 0.0161(2) Uani 1 2 d S T P . .

loop_
_atom_site_aniso_label
_atom_site_aniso_U_11
_atom_site_aniso_U_22
_atom_site_aniso_U_33
_atom_site_aniso_U_23
_atom_site_aniso_U_13
_atom_site_aniso_U_12
C1 0.024(3) 0.022(3) 0.018(3) 0.007(2) 0.000 0.000
C2 0.023(2) 0.017(2) 0.030(2) 0.0042(17) -0.0014(18) 0.0029(16)
C3 0.025(3) 0.014(3) 0.023(3) 0.005(2) 0.000 0.000
C4 0.038(4) 0.021(3) 0.045(4) 0.012(3) 0.000 0.000
Mo1 0.02549(18) 0.01741(18) 0.01911(19) -0.00269(14) -0.00105(14) -0.00441(13)
Mo2 0.02137(17) 0.02267(16) 0.02163(18) -0.00034(16) 0.00368(15) -0.00558(14)
Mo3 0.02837(19) 0.0257(2) 0.01616(18) -0.00265(16) 0.00420(15) -0.00123(15)
Mo4 0.01636(16) 0.01592(17) 0.01694(18) 0.00023(14) -0.00084(13) -0.00134(11)
Mo5 0.0213(2) 0.0158(2) 0.0168(2) -0.0020(2) 0.000 0.000
N1 0.041(4) 0.041(4) 0.028(3) -0.002(3) 0.000 0.000
N2 0.071(6) 0.055(5) 0.075(7) -0.011(5) 0.000 0.000
N3 0.055(3) 0.031(2) 0.048(3) 0.003(2) 0.011(3) -0.006(2)
O24 0.042(2) 0.052(3) 0.064(3) 0.001(2) 0.013(2) 0.004(2)
O1 0.029(2) 0.021(2) 0.016(2) -0.0051(16) 0.000 0.000
O2 0.0336(19) 0.0347(19) 0.0285(17) -0.0053(15) -0.0043(15) -0.0082(15)
O3 0.045(2) 0.0177(17) 0.038(2) 0.0004(14) 0.0028(16) -0.0026(14)
O4 0.0262(16) 0.0223(15) 0.0248(16) -0.0029(13) 0.0023(13) -0.0063(13)
O5 0.026(2) 0.017(2) 0.019(2) -0.0030(17) 0.000 0.000
O6 0.0257(15) 0.0209(15) 0.0206(16) -0.0006(13) 0.0023(13) -0.0038(13)
O7 0.0248(18) 0.041(2) 0.038(2) -0.0010(17) 0.0011(15) -0.0054(14)
O8 0.043(2) 0.0307(19) 0.0300(19) 0.0019(15) 0.0095(16) -0.0087(16)
O9 0.0256(16) 0.0264(17) 0.0230(15) -0.0018(13) 0.0045(13) -0.0006(13)
O10 0.0244(16) 0.0217(15) 0.0232(16) 0.0000(13) 0.0030(12) -0.0021(12)
O11 0.042(2) 0.039(2) 0.0266(18) 0.0054(15) 0.0022(16) -0.0064(17)
O12 0.039(2) 0.039(2) 0.0279(18) -0.0112(16) 0.0082(16) -0.0017(16)
O13 0.033(2) 0.033(3) 0.018(2) 0.0009(19) 0.000 0.000
O14 0.0230(16) 0.0266(17) 0.0261(16) 0.0034(13) -0.0044(13) 0.0015(13)
O15 0.019(2) 0.0152(19) 0.0134(19) 0.0014(16) 0.000 0.000
O16 0.019(2) 0.016(2) 0.0180(19) 0.0006(16) 0.000 0.000
O17 0.0201(14) 0.0152(14) 0.0194(14) 0.0007(11) 0.0001(11) 0.0004(11)
O18 0.0254(16) 0.0220(15) 0.0167(14) -0.0011(12) -0.0023(12) 0.0037(12)
O19 0.0271(16) 0.0242(16) 0.0205(15) 0.0001(13) -0.0034(13) 0.0002(13)
O20 0.034(3) 0.024(2) 0.030(3) -0.003(2) 0.000 0.000
O21 0.085(4) 0.124(6) 0.041(3) 0.013(3) 0.010(3) -0.040(4)
O22 0.066(8) 0.43(4) 0.211(17) 0.15(2) 0.000 0.000
O23 0.077(3) 0.038(2) 0.088(4) -0.003(3) 0.008(3) 0.001(2)
N4 0.033(2) 0.039(2) 0.046(3) 0.008(2) 0.007(2) -0.004(2)
O25 0.283(18) 0.121(8) 0.133(10) 0.002(8) 0.040(10) -0.029(8)
V1 0.0193(5) 0.0143(4) 0.0145(5) -0.0006(4) 0.000 0.000

loop_
_atom_type_symbol
_atom_type_description
_atom_type_scat_dispersion_real
_atom_type_scat_dispersion_imag
_atom_type_scat_source
C C 0.0033 0.0016 'International Tables Vol C Tables 4.2.6.8 and 6.1.1.4'
H H 0.0000 0.0000 'International Tables Vol C Tables 4.2.6.8 and 6.1.1.4'
N N 0.0061 0.0033 'International Tables Vol C Tables 4.2.6.8 and 6.1.1.4'
O O 0.0106 0.0060 'International Tables Vol C Tables 4.2.6.8 and 6.1.1.4'
V V 0.3005 0.5294 'International Tables Vol C Tables 4.2.6.8 and 6.1.1.4'
Mo Mo -1.6832 0.6857 'International Tables Vol C Tables 4.2.6.8 and 6.1.1.4'

loop_
_geom_angle_atom_site_label_1
_geom_angle_atom_site_label_2
_geom_angle_atom_site_label_3
_geom_angle
_geom_angle_site_symmetry_1
_geom_angle_site_symmetry_3
_geom_angle_publ_flag
O16 C1 C3 113.5(5) . . ?
O16 C1 H1A 108.9 . . ?
C3 C1 H1A 108.9 . . ?
O16 C1 H1B 108.9 . . ?
C3 C1 H1B 108.9 . . ?
H1A C1 H1B 107.7 . . ?
O17 C2 C3 112.9(4) . . ?
O17 C2 H2A 109.0 . . ?
C3 C2 H2A 109.0 . . ?
O17 C2 H2B 109.0 . . ?
C3 C2 H2B 109.0 . . ?
H2A C2 H2B 107.8 . . ?
C4 C3 C2 108.2(3) . . ?
C4 C3 C2 108.2(3) . 3_655 ?
C2 C3 C2 111.1(5) . 3_655 ?
C4 C3 C1 108.4(5) . . ?
C2 C3 C1 110.4(3) . . ?
C2 C3 C1 110.4(3) 3_655 . ?
C3 C4 H4A 109.5 . . ?
C3 C4 H4B 109.5 . . ?
H4A C4 H4B 109.5 . . ?
C3 C4 H4C 109.5 . . ?
H4A C4 H4C 109.5 . . ?
H4B C4 H4C 109.5 . . ?
O2 Mo1 O3 103.75(19) . . ?
O2 Mo1 O4 101.98(16) . . ?
O3 Mo1 O4 96.86(17) . . ?
O2 Mo1 O1 99.90(17) . . ?
O3 Mo1 O1 97.19(19) . . ?
O4 Mo1 O1 150.30(15) . . ?
O2 Mo1 O6 87.64(15) . . ?
O3 Mo1 O6 168.57(16) . . ?
O4 Mo1 O6 79.48(13) . . ?
O1 Mo1 O6 81.62(16) . . ?
O2 Mo1 O5 165.74(17) . . ?
O3 Mo1 O5 89.04(18) . . ?
O4 Mo1 O5 82.38(13) . . ?
O1 Mo1 O5 71.83(14) . . ?
O6 Mo1 O5 79.76(14) . . ?
O8 Mo2 O7 103.14(19) . . ?
O8 Mo2 O4 96.60(17) . . ?
O7 Mo2 O4 103.09(17) . . ?
O8 Mo2 O9 96.91(17) . . ?
O7 Mo2 O9 98.95(18) . . ?
O4 Mo2 O9 150.71(14) . . ?
O8 Mo2 O10 168.85(16) . . ?
O7 Mo2 O10 87.99(16) . . ?
O4 Mo2 O10 80.00(13) . . ?
O9 Mo2 O10 81.76(13) . . ?
O8 Mo2 O18 89.24(16) . 3_655 ?
O7 Mo2 O18 165.73(16) . 3_655 ?
O4 Mo2 O18 82.17(13) . 3_655 ?
O9 Mo2 O18 72.16(13) . 3_655 ?
O10 Mo2 O18 79.79(12) . 3_655 ?
O12 Mo3 O11 103.90(19) . . ?
O12 Mo3 O13 101.2(2) . . ?
O11 Mo3 O13 98.8(2) . . ?
O12 Mo3 O9 98.47(17) . . ?
O11 Mo3 O9 96.79(17) . . ?
O13 Mo3 O9 151.07(17) . . ?
O12 Mo3 O19 89.42(16) . 3_655 ?
O11 Mo3 O19 166.66(16) . 3_655 ?
O13 Mo3 O19 79.05(17) . 3_655 ?
O9 Mo3 O19 80.19(13) . 3_655 ?
O12 Mo3 O18 166.15(16) . 3_655 ?
O11 Mo3 O18 87.71(16) . 3_655 ?
O13 Mo3 O18 84.12(16) . 3_655 ?
O9 Mo3 O18 72.29(13) . 3_655 ?
O19 Mo3 O18 78.98(11) 3_655 3_655 ?
O14 Mo4 O6 105.38(16) . . ?
O14 Mo4 O10 104.61(15) . . ?
O6 Mo4 O10 98.31(15) . . ?
O14 Mo4 O16 93.14(15) . . ?
O6 Mo4 O16 88.31(15) . . ?
O10 Mo4 O16 158.51(14) . . ?
O14 Mo4 O17 92.59(14) . . ?
O6 Mo4 O17 158.65(13) . . ?
O10 Mo4 O17 87.95(13) . . ?
O16 Mo4 O17 79.11(14) . . ?
O14 Mo4 O15 160.59(15) . . ?
O6 Mo4 O15 87.50(15) . . ?
O10 Mo4 O15 87.39(13) . . ?
O16 Mo4 O15 72.43(13) . . ?
O17 Mo4 O15 72.34(14) . . ?
O20 Mo5 O19 105.45(15) . . ?
O20 Mo5 O19 105.45(15) . 3_655 ?
O19 Mo5 O19 99.0(2) . 3_655 ?
O20 Mo5 O17 92.66(16) . 3_655 ?
O19 Mo5 O17 87.93(14) . 3_655 ?
O19 Mo5 O17 157.91(13) 3_655 3_655 ?
O20 Mo5 O17 92.66(16) . . ?
O19 Mo5 O17 157.91(13) . . ?
O19 Mo5 O17 87.93(14) 3_655 . ?
O17 Mo5 O17 78.53(17) 3_655 . ?
O20 Mo5 O15 160.0(2) . . ?
O19 Mo5 O15 87.28(12) . . ?
O19 Mo5 O15 87.29(12) 3_655 . ?
O17 Mo5 O15 72.04(11) 3_655 . ?
O17 Mo5 O15 72.04(11) . . ?
H1C N1 H1D 109.5 . . ?
H1C N1 H1E 109.5 . . ?
H1D N1 H1E 109.5 . . ?
H1C N1 H1F 109.5 . . ?
H1D N1 H1F 109.5 . . ?
H1E N1 H1F 109.5 . . ?
H2C N2 H2D 109.5 . . ?
H2C N2 H2E 109.5 . . ?
H2D N2 H2E 109.5 . . ?
H2C N2 H2F 109.5 . . ?
H2D N2 H2F 109.5 . . ?
H2E N2 H2F 109.5 . . ?
H3A N3 H3B 109.5 . . ?
H3A N3 H3C 109.5 . . ?
H3B N3 H3C 109.5 . . ?
H3A N3 H3D 109.5 . . ?
H3B N3 H3D 109.4 . . ?
H3C N3 H3D 109.4 . . ?
H24A O24 H24B 107.4 . . ?
Mo1 O1 Mo1 120.7(2) . 3_655 ?
Mo1 O4 Mo2 167.52(19) . . ?
V1 O5 Mo1 127.23(13) . 3_655 ?
V1 O5 Mo1 127.23(13) . . ?
Mo1 O5 Mo1 93.31(16) 3_655 . ?
Mo4 O6 Mo1 144.22(17) . . ?
Mo2 O9 Mo3 119.33(17) . . ?
Mo4 O10 Mo2 144.79(18) . . ?
Mo3 O13 Mo3 165.3(3) 3_655 . ?
V1 O15 Mo4 117.37(13) . 3_655 ?
V1 O15 Mo4 117.37(13) . . ?
Mo4 O15 Mo4 100.51(15) 3_655 . ?
V1 O15 Mo5 116.68(19) . . ?
Mo4 O15 Mo5 100.99(13) 3_655 . ?
Mo4 O15 Mo5 100.99(13) . . ?
C1 O16 Mo4 117.97(15) . 3_655 ?
C1 O16 Mo4 117.96(15) . . ?
Mo4 O16 Mo4 112.78(19) 3_655 . ?
C2 O17 Mo4 117.8(3) . . ?
C2 O17 Mo5 118.2(3) . . ?
Mo4 O17 Mo5 112.76(13) . . ?
V1 O18 Mo3 127.87(17) . 3_655 ?
V1 O18 Mo2 127.01(17) . 3_655 ?
Mo3 O18 Mo2 93.48(12) 3_655 3_655 ?
Mo5 O19 Mo3 144.04(19) . 3_655 ?
H21A O21 H21B 104.5 . . ?
H22A O22 H22B 104.5 . . ?
H23A O23 H23B 69.0 . . ?
H4D N4 H4E 109.5 . . ?
H4D N4 H4F 109.5 . . ?
H4E N4 H4F 109.5 . . ?
H4D N4 H4G 109.5 . . ?
H4E N4 H4G 109.5 . . ?
H4F N4 H4G 109.5 . . ?
H25A O25 H25B 93.5 . . ?
O5 V1 O18 110.13(13) . 3_655 ?
O5 V1 O18 110.13(13) . . ?
O18 V1 O18 110.1(2) 3_655 . ?
O5 V1 O15 109.1(2) . . ?
O18 V1 O15 108.66(13) 3_655 . ?
O18 V1 O15 108.66(13) . . ?

loop_
_geom_bond_atom_site_label_1
_geom_bond_atom_site_label_2
_geom_bond_distance
_geom_bond_site_symmetry_2
_geom_bond_publ_flag
C1 O16 1.444(7) . ?
C1 C3 1.530(9) . ?
C1 H1A 0.9700 . ?
C1 H1B 0.9700 . ?
C2 O17 1.457(5) . ?
C2 C3 1.524(6) . ?
C2 H2A 0.9700 . ?
C2 H2B 0.9700 . ?
C3 C4 1.512(8) . ?
C3 C2 1.524(6) 3_655 ?
C4 H4A 0.9600 . ?
C4 H4B 0.9600 . ?
C4 H4C 0.9600 . ?
Mo1 O2 1.714(4) . ?
Mo1 O3 1.723(4) . ?
Mo1 O4 1.904(3) . ?
Mo1 O1 1.930(2) . ?
Mo1 O6 2.228(3) . ?
Mo1 O5 2.306(3) . ?
Mo2 O8 1.712(4) . ?
Mo2 O7 1.720(4) . ?
Mo2 O4 1.911(3) . ?
Mo2 O9 1.936(3) . ?
Mo2 O10 2.197(3) . ?
Mo2 O18 2.313(3) 3_655 ?
Mo3 O12 1.701(4) . ?
Mo3 O11 1.710(4) . ?
Mo3 O13 1.9099(9) . ?
Mo3 O9 1.953(4) . ?
Mo3 O19 2.228(3) 3_655 ?
Mo3 O18 2.296(3) 3_655 ?
Mo4 O14 1.705(3) . ?
Mo4 O6 1.773(3) . ?
Mo4 O10 1.774(3) . ?
Mo4 O16 2.134(2) . ?
Mo4 O17 2.142(3) . ?
Mo4 O15 2.311(3) . ?
Mo5 O20 1.701(5) . ?
Mo5 O19 1.770(3) . ?
Mo5 O19 1.770(3) 3_655 ?
Mo5 O17 2.149(3) 3_655 ?
Mo5 O17 2.149(3) . ?
Mo5 O15 2.319(4) . ?
N1 H1C 0.8899 . ?
N1 H1D 0.8900 . ?
N1 H1E 0.9101 . ?
N1 H1F 0.9101 . ?
N2 H2C 0.8900 . ?
N2 H2D 0.8900 . ?
N2 H2E 0.9098 . ?
N2 H2F 0.9102 . ?
N3 H3A 0.8900 . ?
N3 H3B 0.8902 . ?
N3 H3C 0.8899 . ?
N3 H3D 0.9100 . ?
O24 H24A 0.8488 . ?
O24 H24B 0.8486 . ?
O1 Mo1 1.930(2) 3_655 ?
O5 V1 1.686(4) . ?
O5 Mo1 2.306(3) 3_655 ?
O13 Mo3 1.9099(9) 3_655 ?
O15 V1 1.793(4) . ?
O15 Mo4 2.311(3) 3_655 ?
O16 Mo4 2.134(2) 3_655 ?
O18 V1 1.686(3) . ?
O18 Mo3 2.295(3) 3_655 ?
O18 Mo2 2.313(3) 3_655 ?
O19 Mo3 2.228(3) 3_655 ?
O21 H21A 0.8499 . ?
O21 H21B 0.8499 . ?
O22 H22A 0.8501 . ?
O22 H22B 0.8502 . ?
O23 H23A 0.7243 . ?
O23 H23B 0.6773 . ?
N4 H4D 0.8900 . ?
N4 H4E 0.8900 . ?
N4 H4F 0.8901 . ?
N4 H4G 0.9100 . ?
O25 H25A 1.0002 . ?
O25 H25B 0.8502 . ?
V1 O18 1.686(3) 3_655 ?
